data_7226822
loop_
_publ_author_name
'Liu, Xihong'
'Yang, Dongxu'
'Wang, Kezhou'
'Zhang, Jinlong'
'Wang, Rui'

_publ_section_title
;
 A catalyst-free 1,3-dipolar cycloaddition of C,N-cyclic azomethine imines
 and 3-nitroindoles: an easy access to five-ring-fused
 tetrahydroisoquinolines
;
_journal_issue 1
_journal_name_full 'Green Chem.'
_journal_page_first 82
_journal_paper_doi 10.1039/C6GC02517J
_journal_volume 19
_journal_year 2017
_chemical_formula_moiety 'C27 H26 N4 O6 S'
_chemical_formula_sum 'C27 H26 N4 O6 S'
_chemical_formula_weight 534.58
_chemical_name_systematic
;
 ? 
;
_space_group_crystal_system monoclinic
_space_group_IT_number 14
_space_group_name_Hall '-P 2yn'
_space_group_name_H-M_alt 'P 1 21/n 1'
_symmetry_space_group_name_Hall '-P 2yn'
_symmetry_space_group_name_H-M 'P 1 21/n 1'
_atom_sites_solution_hydrogens geom
_atom_sites_solution_primary direct
_atom_sites_solution_secondary difmap
_audit_creation_date 2016-06-29
_audit_creation_method
;
Olex2 1.2
(compiled 2016.02.19 svn.r3266 for OlexSys, GUI svn.r5155)
;
_audit_update_record
;
2016-07-17 deposited with the CCDC.
2016-10-18 downloaded from the CCDC.
;
_cell_angle_alpha 90.00
_cell_angle_beta 104.911(7)
_cell_angle_gamma 90.00
_cell_formula_units_Z 4
_cell_length_a 17.4184(11)
_cell_length_b 8.2542(5)
_cell_length_c 18.8202(12)
_cell_measurement_reflns_used 1772
_cell_measurement_temperature 293.23(10)
_cell_measurement_theta_max 24.8260
_cell_measurement_theta_min 3.7540
_cell_volume 2614.8(3)
_computing_cell_refinement
;
CrysAlisPro, Agilent Technologies,
Version 1.171.37.35 (release 13-08-2014 CrysAlis171 .NET)
(compiled Aug 13 2014,18:06:01)
;
_computing_data_collection
;
CrysAlisPro, Agilent Technologies,
Version 1.171.37.35 (release 13-08-2014 CrysAlis171 .NET)
(compiled Aug 13 2014,18:06:01)
;
_computing_data_reduction
;
CrysAlisPro, Agilent Technologies,
Version 1.171.37.35 (release 13-08-2014 CrysAlis171 .NET)
(compiled Aug 13 2014,18:06:01)
;
_computing_molecular_graphics 'Olex2 (Dolomanov et al., 2009)'
_computing_publication_material 'Olex2 (Dolomanov et al., 2009)'
_computing_structure_refinement 'ShelXL (Sheldrick, 2015)'
_computing_structure_solution 'ShelXS (Sheldrick, 2008)'
_diffrn_ambient_environment air
_diffrn_ambient_temperature 293.23(10)
_diffrn_detector 'CCD plate'
_diffrn_detector_area_resol_mean 16.0733
_diffrn_detector_type Eos
_diffrn_measured_fraction_theta_full 0.998
_diffrn_measured_fraction_theta_max 0.998
_diffrn_measurement_details
;
  1 omega -101.00  -61.10   1.0500    5.0000
omega____ theta____ kappa____ phi______ frames
    -      -19.5055  178.0000 -120.0000 38

  2 omega  -43.00   59.90   1.0500    5.0000
omega____ theta____ kappa____ phi______ frames
    -       22.7867  -19.0000 -180.0000 98

  3 omega  -36.00   59.55   1.0500    5.0000
omega____ theta____ kappa____ phi______ frames
    -       22.7867  -19.0000   90.0000 91
;
_diffrn_measurement_device 'four-circle diffractometer'
_diffrn_measurement_device_type 'SuperNova, Dual, Cu at zero, Eos'
_diffrn_measurement_method '\w scans'
_diffrn_orient_matrix_UB_11 -0.0364205000
_diffrn_orient_matrix_UB_12 0.0431552000
_diffrn_orient_matrix_UB_13 -0.0099560000
_diffrn_orient_matrix_UB_21 -0.0125383000
_diffrn_orient_matrix_UB_22 -0.0484236000
_diffrn_orient_matrix_UB_23 -0.0319995000
_diffrn_orient_matrix_UB_31 -0.0171408000
_diffrn_orient_matrix_UB_32 -0.0563335000
_diffrn_orient_matrix_UB_33 0.0199255000
_diffrn_radiation_monochromator mirror
_diffrn_radiation_probe x-ray
_diffrn_radiation_type MoK\a
_diffrn_radiation_wavelength 0.71073
_diffrn_reflns_av_R_equivalents 0.0374
_diffrn_reflns_av_unetI/netI 0.0641
_diffrn_reflns_limit_h_max 21
_diffrn_reflns_limit_h_min -21
_diffrn_reflns_limit_k_max 8
_diffrn_reflns_limit_k_min -10
_diffrn_reflns_limit_l_max 23
_diffrn_reflns_limit_l_min -21
_diffrn_reflns_number 10009
_diffrn_reflns_theta_full 25.50
_diffrn_reflns_theta_max 26.02
_diffrn_reflns_theta_min 3.33
_diffrn_source 'SuperNova (Mo) X-ray Source'
_exptl_absorpt_coefficient_mu 0.173
_exptl_absorpt_correction_T_max 1.00000
_exptl_absorpt_correction_T_min 0.88411
_exptl_absorpt_correction_type multi-scan
_exptl_absorpt_process_details
;
CrysAlisPro, Agilent Technologies,
Version 1.171.37.35 (release 13-08-2014 CrysAlis171 .NET)
(compiled Aug 13 2014,18:06:01)
Empirical absorption correction using spherical harmonics,
 implemented in SCALE3 ABSPACK scaling algorithm.
;
_exptl_crystal_colour 'clear light colourless'
_exptl_crystal_colour_lustre clear
_exptl_crystal_colour_modifier light
_exptl_crystal_colour_primary colourless
_exptl_crystal_density_diffrn 1.358
_exptl_crystal_density_method 'not measured'
_exptl_crystal_description block
_exptl_crystal_F_000 1120
_exptl_crystal_size_max 0.21
_exptl_crystal_size_mid 0.15
_exptl_crystal_size_min 0.14
_refine_diff_density_max 0.284
_refine_diff_density_min -0.342
_refine_diff_density_rms 0.048
_refine_ls_extinction_method none
_refine_ls_goodness_of_fit_ref 1.035
_refine_ls_hydrogen_treatment constr
_refine_ls_matrix_type full
_refine_ls_number_parameters 345
_refine_ls_number_reflns 5140
_refine_ls_number_restraints 0
_refine_ls_restrained_S_all 1.035
_refine_ls_R_factor_all 0.0979
_refine_ls_R_factor_gt 0.0573
_refine_ls_shift/su_max 0.000
_refine_ls_shift/su_mean 0.000
_refine_ls_structure_factor_coef Fsqd
_refine_ls_weighting_details 'calc w=1/[\s^2^(Fo^2^)+(0.0507P)^2^+0.8191P] where P=(Fo^2^+2Fc^2^)/3'
_refine_ls_weighting_scheme calc
_refine_ls_wR_factor_gt 0.1216
_refine_ls_wR_factor_ref 0.1517
_reflns_number_gt 3225
_reflns_number_total 5140
_reflns_threshold_expression >2sigma(I)
_cod_data_source_file c6gc02517j2.cif
_cod_data_source_block liuxh_0628
_cod_depositor_comments 'Adding full bibliography for 7226822.cif.'
_cod_original_cell_volume 2614.7(3)
_cod_database_code 7226822
_chemical_oxdiff_formula 'C30 S8 H20 I2'
_reflns_odcompleteness_completeness 99.70
_reflns_odcompleteness_iscentric 1
_reflns_odcompleteness_theta 26.32
_olex2_refinement_description
;
1. Fixed Uiso
 At 1.2 times of:
  All C(H) groups, All C(H,H) groups
 At 1.5 times of:
  All C(H,H,H) groups
2.a Ternary CH refined with riding coordinates:
 C8(H8), C9(H9)
2.b Secondary CH2 refined with riding coordinates:
 C16(H16A,H16B), C17(H17A,H17B), C19(H19A,H19B)
2.c Aromatic/amide H refined with riding coordinates:
 C2(H2), C3(H3), C4(H4), C5(H5), C11(H11), C12(H12), C13(H13), C14(H14),
 C22(H22), C23(H23), C25(H25), C26(H26)
2.d Idealised Me refined as rotating group:
 C20(H20A,H20B,H20C), C27(H27A,H27B,H27C)
;
_olex2_date_sample_data_collection 2016-06-28
_olex2_submission_special_instructions 'No special instructions were received'

loop_
_space_group_symop_id
_space_group_symop_operation_xyz
1 'x, y, z'
2 '-x+1/2, y+1/2, -z+1/2'
3 '-x, -y, -z'
4 'x-1/2, -y-1/2, z-1/2'

loop_
_atom_site_label
_atom_site_type_symbol
_atom_site_fract_x
_atom_site_fract_y
_atom_site_fract_z
_atom_site_U_iso_or_equiv
_atom_site_adp_type
_atom_site_occupancy
_atom_site_calc_flag
_atom_site_refinement_flags_posn
S1 S 0.96821(4) 0.75796(9) 0.23929(4) 0.0461(2) Uani 1 d .
O1 O 1.26576(15) 0.8959(4) 0.22045(12) 0.0839(9) Uani 1 d .
O2 O 1.14272(13) 0.7970(3) 0.17382(11) 0.0682(7) Uani 1 d .
O3 O 1.17869(15) 0.3791(3) 0.43315(12) 0.0656(7) Uani 1 d .
O4 O 1.07937(15) 0.3905(3) 0.33715(13) 0.0671(7) Uani 1 d .
O5 O 0.98394(12) 0.6673(3) 0.17963(11) 0.0586(6) Uani 1 d .
O6 O 0.91803(12) 0.6872(3) 0.28004(12) 0.0671(7) Uani 1 d .
N1 N 1.19590(13) 0.7746(3) 0.29269(11) 0.0405(6) Uani 1 d .
N2 N 1.05706(13) 0.8093(3) 0.29336(11) 0.0376(6) Uani 1 d .
N3 N 1.05126(13) 0.8562(3) 0.36538(11) 0.0377(5) Uani 1 d .
N4 N 1.13425(16) 0.4520(3) 0.38291(14) 0.0466(6) Uani 1 d .
C1 C 1.25527(16) 0.7713(3) 0.35960(14) 0.0405(7) Uani 1 d .
C2 C 1.33035(18) 0.8387(4) 0.37601(18) 0.0581(9) Uani 1 d .
H2 H 1.3490 0.8931 0.3405 0.070 Uiso 1 calc R
C3 C 1.37686(19) 0.8221(5) 0.44737(18) 0.0655(10) Uani 1 d .
H3 H 1.4280 0.8648 0.4597 0.079 Uiso 1 calc R
C4 C 1.34912(19) 0.7437(4) 0.50068(17) 0.0571(9) Uani 1 d .
H4 H 1.3816 0.7347 0.5482 0.069 Uiso 1 calc R
C5 C 1.27406(18) 0.6788(4) 0.48411(15) 0.0456(7) Uani 1 d .
H5 H 1.2551 0.6275 0.5202 0.055 Uiso 1 calc R
C6 C 1.22698(16) 0.6912(3) 0.41273(14) 0.0363(6) Uani 1 d .
C7 C 1.14344(16) 0.6349(3) 0.37996(14) 0.0355(6) Uani 1 d .
C8 C 1.12346(16) 0.6945(3) 0.29933(14) 0.0373(6) Uani 1 d .
H8 H 1.1087 0.6046 0.2645 0.045 Uiso 1 calc R
C9 C 1.07495(16) 0.7099(3) 0.40992(14) 0.0360(6) Uani 1 d .
H9 H 1.0300 0.6345 0.3975 0.043 Uiso 1 calc R
C10 C 1.09307(16) 0.7411(4) 0.49122(15) 0.0388(7) Uani 1 d .
C11 C 1.09476(17) 0.6099(4) 0.53868(16) 0.0497(8) Uani 1 d .
H11 H 1.0855 0.5057 0.5196 0.060 Uiso 1 calc R
C12 C 1.1101(2) 0.6339(5) 0.61359(18) 0.0651(10) Uani 1 d .
H12 H 1.1117 0.5464 0.6450 0.078 Uiso 1 calc R
C13 C 1.1230(2) 0.7887(5) 0.64133(18) 0.0712(11) Uani 1 d .
H13 H 1.1338 0.8057 0.6918 0.085 Uiso 1 calc R
C14 C 1.1199(2) 0.9181(5) 0.59488(17) 0.0602(9) Uani 1 d .
H14 H 1.1280 1.0222 0.6143 0.072 Uiso 1 calc R
C15 C 1.10479(17) 0.8966(4) 0.51939(16) 0.0452(7) Uani 1 d .
C16 C 1.09639(19) 1.0405(4) 0.46872(16) 0.0503(8) Uani 1 d .
H16A H 1.1377 1.1184 0.4899 0.060 Uiso 1 calc R
H16B H 1.0456 1.0919 0.4656 0.060 Uiso 1 calc R
C17 C 1.10170(17) 0.9990(3) 0.39174(15) 0.0434(7) Uani 1 d .
H17A H 1.0838 1.0902 0.3592 0.052 Uiso 1 calc R
H17B H 1.1564 0.9755 0.3921 0.052 Uiso 1 calc R
C18 C 1.2070(2) 0.8285(4) 0.22753(17) 0.0561(9) Uani 1 d .
C19 C 1.1452(3) 0.8472(7) 0.10065(19) 0.118(2) Uani 1 d .
H19A H 1.1532 0.9635 0.1002 0.142 Uiso 1 calc R
H19B H 1.1898 0.7954 0.0879 0.142 Uiso 1 calc R
C20 C 1.0762(3) 0.8074(7) 0.0492(2) 0.127(2) Uani 1 d .
H20A H 1.0825 0.8283 0.0008 0.191 Uiso 1 calc GR
H20B H 1.0332 0.8716 0.0572 0.191 Uiso 1 calc GR
H20C H 1.0648 0.6947 0.0537 0.191 Uiso 1 calc GR
C21 C 0.92819(17) 0.9477(4) 0.20716(14) 0.0430(7) Uani 1 d .
C22 C 0.97461(19) 1.0763(4) 0.19810(17) 0.0581(9) Uani 1 d .
H22 H 1.0297 1.0669 0.2118 0.070 Uiso 1 calc R
C23 C 0.9398(2) 1.2196(4) 0.16875(19) 0.0652(10) Uani 1 d .
H23 H 0.9717 1.3070 0.1640 0.078 Uiso 1 calc R
C24 C 0.8583(2) 1.2355(4) 0.14633(18) 0.0630(9) Uani 1 d .
C25 C 0.8128(2) 1.1049(4) 0.15520(19) 0.0675(10) Uani 1 d .
H25 H 0.7577 1.1136 0.1402 0.081 Uiso 1 calc R
C26 C 0.84626(18) 0.9616(4) 0.18563(17) 0.0576(9) Uani 1 d .
H26 H 0.8142 0.8752 0.1916 0.069 Uiso 1 calc R
C27 C 0.8208(3) 1.3938(5) 0.1137(3) 0.1056(16) Uani 1 d .
H27A H 0.7945 1.4437 0.1471 0.158 Uiso 1 calc GR
H27B H 0.7828 1.3727 0.0678 0.158 Uiso 1 calc GR
H27C H 0.8613 1.4650 0.1057 0.158 Uiso 1 calc GR

loop_
_atom_site_aniso_label
_atom_site_aniso_U_11
_atom_site_aniso_U_22
_atom_site_aniso_U_33
_atom_site_aniso_U_23
_atom_site_aniso_U_13
_atom_site_aniso_U_12
S1 0.0401(4) 0.0469(5) 0.0449(4) 0.0098(3) -0.0004(3) -0.0078(4)
O1 0.0677(16) 0.134(2) 0.0494(14) 0.0182(15) 0.0135(12) -0.0438(17)
O2 0.0612(15) 0.1033(19) 0.0350(12) 0.0159(12) 0.0029(11) -0.0289(14)
O3 0.0823(17) 0.0430(13) 0.0689(15) 0.0217(11) 0.0151(13) 0.0121(12)
O4 0.0748(17) 0.0383(13) 0.0798(17) -0.0040(12) 0.0048(14) -0.0129(12)
O5 0.0561(14) 0.0550(14) 0.0537(13) -0.0106(11) -0.0060(11) -0.0026(11)
O6 0.0463(13) 0.0819(17) 0.0682(15) 0.0300(13) 0.0059(11) -0.0181(12)
N1 0.0359(13) 0.0520(15) 0.0327(12) 0.0086(11) 0.0074(10) -0.0069(11)
N2 0.0359(13) 0.0372(13) 0.0356(12) 0.0042(10) 0.0019(10) 0.0003(11)
N3 0.0409(13) 0.0334(13) 0.0373(12) 0.0042(10) 0.0075(10) 0.0028(11)
N4 0.0596(17) 0.0319(14) 0.0514(15) 0.0073(12) 0.0198(14) 0.0035(13)
C1 0.0383(16) 0.0474(17) 0.0346(14) 0.0062(13) 0.0075(12) -0.0005(14)
C2 0.0424(18) 0.074(2) 0.0553(19) 0.0125(17) 0.0087(15) -0.0083(17)
C3 0.0407(18) 0.091(3) 0.057(2) 0.0031(19) -0.0019(16) -0.0086(19)
C4 0.0485(19) 0.074(2) 0.0404(17) -0.0012(16) -0.0032(15) 0.0064(18)
C5 0.0472(18) 0.0539(19) 0.0336(15) 0.0034(13) 0.0069(13) 0.0053(15)
C6 0.0363(15) 0.0339(15) 0.0381(15) 0.0028(12) 0.0088(12) 0.0070(12)
C7 0.0427(16) 0.0297(14) 0.0345(14) 0.0057(11) 0.0106(12) 0.0004(13)
C8 0.0411(16) 0.0363(15) 0.0342(14) 0.0024(12) 0.0091(12) -0.0051(13)
C9 0.0339(15) 0.0343(15) 0.0403(15) 0.0038(12) 0.0106(12) -0.0009(12)
C10 0.0332(15) 0.0467(17) 0.0388(15) 0.0047(13) 0.0137(12) 0.0020(13)
C11 0.0486(18) 0.056(2) 0.0473(18) 0.0098(15) 0.0179(15) -0.0026(16)
C12 0.064(2) 0.089(3) 0.0460(19) 0.0183(19) 0.0209(17) -0.001(2)
C13 0.075(3) 0.102(3) 0.0385(18) -0.004(2) 0.0178(18) -0.007(2)
C14 0.062(2) 0.071(2) 0.0498(19) -0.0152(18) 0.0189(17) -0.0058(19)
C15 0.0395(16) 0.0488(19) 0.0486(17) -0.0040(14) 0.0136(14) 0.0005(14)
C16 0.0525(19) 0.0400(17) 0.0583(19) -0.0096(15) 0.0138(16) -0.0013(15)
C17 0.0448(17) 0.0314(15) 0.0517(17) 0.0053(13) 0.0086(14) 0.0005(14)
C18 0.050(2) 0.075(2) 0.0421(17) 0.0107(16) 0.0101(15) -0.0150(18)
C19 0.111(4) 0.195(5) 0.038(2) 0.039(3) -0.003(2) -0.078(4)
C20 0.143(5) 0.172(5) 0.047(2) 0.026(3) -0.012(3) -0.060(4)
C21 0.0410(16) 0.0498(18) 0.0348(15) 0.0057(13) 0.0032(13) -0.0032(15)
C22 0.0440(18) 0.062(2) 0.064(2) 0.0232(17) 0.0052(16) 0.0046(17)
C23 0.057(2) 0.064(2) 0.068(2) 0.0217(18) 0.0046(18) -0.0019(18)
C24 0.061(2) 0.059(2) 0.057(2) 0.0035(17) -0.0081(17) 0.0087(19)
C25 0.0438(19) 0.066(2) 0.077(2) -0.003(2) -0.0115(17) 0.0104(19)
C26 0.0411(18) 0.063(2) 0.061(2) -0.0053(17) 0.0000(16) -0.0081(17)
C27 0.091(3) 0.072(3) 0.127(4) 0.022(3) -0.019(3) 0.020(2)

loop_
_atom_type_symbol
_atom_type_description
_atom_type_scat_dispersion_real
_atom_type_scat_dispersion_imag
_atom_type_scat_source
C C 0.0033 0.0016 'International Tables Vol C Tables 4.2.6.8 and 6.1.1.4'
H H 0.0000 0.0000 'International Tables Vol C Tables 4.2.6.8 and 6.1.1.4'
N N 0.0061 0.0033 'International Tables Vol C Tables 4.2.6.8 and 6.1.1.4'
O O 0.0106 0.0060 'International Tables Vol C Tables 4.2.6.8 and 6.1.1.4'
S S 0.1246 0.1234 'International Tables Vol C Tables 4.2.6.8 and 6.1.1.4'

loop_
_geom_angle_atom_site_label_1
_geom_angle_atom_site_label_2
_geom_angle_atom_site_label_3
_geom_angle
O5 S1 N2 105.98(12)
O5 S1 C21 109.55(13)
O6 S1 O5 118.32(15)
O6 S1 N2 112.03(12)
O6 S1 C21 107.80(14)
N2 S1 C21 101.93(13)
C18 O2 C19 116.3(3)
C1 N1 C8 111.5(2)
C18 N1 C1 124.7(2)
C18 N1 C8 123.4(2)
N3 N2 S1 111.30(16)
N3 N2 C8 110.17(19)
C8 N2 S1 117.88(18)
N2 N3 C9 103.83(19)
N2 N3 C17 110.58(19)
C9 N3 C17 114.2(2)
O3 N4 O4 124.7(3)
O3 N4 C7 117.9(3)
O4 N4 C7 117.3(2)
C2 C1 N1 128.8(3)
C2 C1 C6 121.4(3)
C6 C1 N1 109.7(2)
C1 C2 H2 121.3
C1 C2 C3 117.5(3)
C3 C2 H2 121.3
C2 C3 H3 119.2
C4 C3 C2 121.6(3)
C4 C3 H3 119.2
C3 C4 H4 119.7
C5 C4 C3 120.6(3)
C5 C4 H4 119.7
C4 C5 H5 120.6
C4 C5 C6 118.9(3)
C6 C5 H5 120.6
C1 C6 C7 109.7(2)
C5 C6 C1 120.1(3)
C5 C6 C7 130.2(3)
N4 C7 C8 110.6(2)
N4 C7 C9 106.3(2)
C6 C7 N4 113.1(2)
C6 C7 C8 104.7(2)
C6 C7 C9 118.4(2)
C8 C7 C9 103.1(2)
N1 C8 N2 112.4(2)
N1 C8 C7 104.3(2)
N1 C8 H8 111.7
N2 C8 C7 104.6(2)
N2 C8 H8 111.7
C7 C8 H8 111.7
N3 C9 C7 104.3(2)
N3 C9 H9 107.3
N3 C9 C10 113.3(2)
C7 C9 H9 107.3
C10 C9 C7 116.9(2)
C10 C9 H9 107.3
C11 C10 C9 118.8(3)
C15 C10 C9 121.4(2)
C15 C10 C11 119.8(3)
C10 C11 H11 119.7
C12 C11 C10 120.5(3)
C12 C11 H11 119.7
C11 C12 H12 120.3
C13 C12 C11 119.4(3)
C13 C12 H12 120.3
C12 C13 H13 119.8
C14 C13 C12 120.3(3)
C14 C13 H13 119.8
C13 C14 H14 119.4
C13 C14 C15 121.2(3)
C15 C14 H14 119.4
C10 C15 C14 118.8(3)
C10 C15 C16 120.5(3)
C14 C15 C16 120.6(3)
C15 C16 H16A 108.7
C15 C16 H16B 108.7
C15 C16 C17 114.0(2)
H16A C16 H16B 107.6
C17 C16 H16A 108.7
C17 C16 H16B 108.7
N3 C17 C16 108.9(2)
N3 C17 H17A 109.9
N3 C17 H17B 109.9
C16 C17 H17A 109.9
C16 C17 H17B 109.9
H17A C17 H17B 108.3
O1 C18 O2 125.6(3)
O1 C18 N1 124.9(3)
O2 C18 N1 109.5(3)
O2 C19 H19A 109.3
O2 C19 H19B 109.3
H19A C19 H19B 108.0
C20 C19 O2 111.5(3)
C20 C19 H19A 109.3
C20 C19 H19B 109.3
C19 C20 H20A 109.5
C19 C20 H20B 109.5
C19 C20 H20C 109.5
H20A C20 H20B 109.5
H20A C20 H20C 109.5
H20B C20 H20C 109.5
C22 C21 S1 122.6(2)
C22 C21 C26 119.7(3)
C26 C21 S1 117.6(2)
C21 C22 H22 120.0
C21 C22 C23 120.1(3)
C23 C22 H22 120.0
C22 C23 H23 119.4
C24 C23 C22 121.1(3)
C24 C23 H23 119.4
C23 C24 C27 120.5(4)
C25 C24 C23 118.0(3)
C25 C24 C27 121.5(3)
C24 C25 H25 119.0
C24 C25 C26 121.9(3)
C26 C25 H25 119.0
C21 C26 H26 120.4
C25 C26 C21 119.2(3)
C25 C26 H26 120.4
C24 C27 H27A 109.5
C24 C27 H27B 109.5
C24 C27 H27C 109.5
H27A C27 H27B 109.5
H27A C27 H27C 109.5
H27B C27 H27C 109.5

loop_
_geom_bond_atom_site_label_1
_geom_bond_atom_site_label_2
_geom_bond_distance
S1 O5 1.433(2)
S1 O6 1.428(2)
S1 N2 1.673(2)
S1 C21 1.757(3)
O1 C18 1.203(4)
O2 C18 1.326(4)
O2 C19 1.449(4)
O3 N4 1.216(3)
O4 N4 1.221(3)
N1 C1 1.409(3)
N1 C8 1.458(3)
N1 C18 1.364(3)
N2 N3 1.438(3)
N2 C8 1.477(3)
N3 C9 1.467(3)
N3 C17 1.477(3)
N4 C7 1.520(3)
C1 C2 1.381(4)
C1 C6 1.390(4)
C2 H2 0.9300
C2 C3 1.385(4)
C3 H3 0.9300
C3 C4 1.382(4)
C4 H4 0.9300
C4 C5 1.372(4)
C5 H5 0.9300
C5 C6 1.386(4)
C6 C7 1.501(4)
C7 C8 1.547(3)
C7 C9 1.572(4)
C8 H8 0.9800
C9 H9 0.9800
C9 C10 1.503(4)
C10 C11 1.399(4)
C10 C15 1.384(4)
C11 H11 0.9300
C11 C12 1.380(4)
C12 H12 0.9300
C12 C13 1.377(5)
C13 H13 0.9300
C13 C14 1.372(5)
C14 H14 0.9300
C14 C15 1.388(4)
C15 C16 1.507(4)
C16 H16A 0.9700
C16 H16B 0.9700
C16 C17 1.515(4)
C17 H17A 0.9700
C17 H17B 0.9700
C19 H19A 0.9700
C19 H19B 0.9700
C19 C20 1.375(5)
C20 H20A 0.9600
C20 H20B 0.9600
C20 H20C 0.9600
C21 C22 1.372(4)
C21 C26 1.384(4)
C22 H22 0.9300
C22 C23 1.378(4)
C23 H23 0.9300
C23 C24 1.378(5)
C24 C25 1.374(5)
C24 C27 1.518(5)
C25 H25 0.9300
C25 C26 1.377(4)
C26 H26 0.9300
C27 H27A 0.9600
C27 H27B 0.9600
C27 H27C 0.9600

loop_
_geom_torsion_atom_site_label_1
_geom_torsion_atom_site_label_2
_geom_torsion_atom_site_label_3
_geom_torsion_atom_site_label_4
_geom_torsion
S1 N2 N3 C9 98.41(19)
S1 N2 N3 C17 -138.73(18)
S1 N2 C8 N1 134.22(19)
S1 N2 C8 C7 -113.2(2)
S1 C21 C22 C23 176.3(3)
S1 C21 C26 C25 -175.3(3)
O3 N4 C7 C6 29.7(3)
O3 N4 C7 C8 146.9(2)
O3 N4 C7 C9 -101.9(3)
O4 N4 C7 C6 -154.8(2)
O4 N4 C7 C8 -37.7(3)
O4 N4 C7 C9 73.6(3)
O5 S1 N2 N3 -162.25(16)
O5 S1 N2 C8 -33.6(2)
O5 S1 C21 C22 -82.0(3)
O5 S1 C21 C26 93.4(3)
O6 S1 N2 N3 -31.8(2)
O6 S1 N2 C8 96.8(2)
O6 S1 C21 C22 148.0(3)
O6 S1 C21 C26 -36.6(3)
N1 C1 C2 C3 178.1(3)
N1 C1 C6 C5 -177.3(2)
N1 C1 C6 C7 0.6(3)
N2 S1 C21 C22 30.0(3)
N2 S1 C21 C26 -154.7(2)
N2 N3 C9 C7 37.4(2)
N2 N3 C9 C10 165.6(2)
N2 N3 C17 C16 -177.8(2)
N3 N2 C8 N1 -96.6(2)
N3 N2 C8 C7 16.0(3)
N3 C9 C10 C11 162.5(2)
N3 C9 C10 C15 -14.8(4)
N4 C7 C8 N1 -121.1(2)
N4 C7 C8 N2 120.7(2)
N4 C7 C9 N3 -143.9(2)
N4 C7 C9 C10 90.1(3)
C1 N1 C8 N2 111.9(2)
C1 N1 C8 C7 -0.9(3)
C1 N1 C18 O1 -8.5(6)
C1 N1 C18 O2 172.3(3)
C1 C2 C3 C4 -1.0(5)
C1 C6 C7 N4 119.5(2)
C1 C6 C7 C8 -1.1(3)
C1 C6 C7 C9 -115.2(3)
C2 C1 C6 C5 0.6(4)
C2 C1 C6 C7 178.5(3)
C2 C3 C4 C5 0.3(5)
C3 C4 C5 C6 1.0(5)
C4 C5 C6 C1 -1.4(4)
C4 C5 C6 C7 -178.8(3)
C5 C6 C7 N4 -62.9(4)
C5 C6 C7 C8 176.5(3)
C5 C6 C7 C9 62.5(4)
C6 C1 C2 C3 0.6(5)
C6 C7 C8 N1 1.2(3)
C6 C7 C8 N2 -117.1(2)
C6 C7 C9 N3 87.5(3)
C6 C7 C9 C10 -38.5(3)
C7 C9 C10 C11 -76.1(3)
C7 C9 C10 C15 106.5(3)
C8 N1 C1 C2 -177.5(3)
C8 N1 C1 C6 0.2(3)
C8 N1 C18 O1 179.5(3)
C8 N1 C18 O2 0.2(4)
C8 N2 N3 C9 -34.3(3)
C8 N2 N3 C17 88.6(2)
C8 C7 C9 N3 -27.5(3)
C8 C7 C9 C10 -153.4(2)
C9 N3 C17 C16 -61.2(3)
C9 C7 C8 N1 125.6(2)
C9 C7 C8 N2 7.4(3)
C9 C10 C11 C12 -179.1(3)
C9 C10 C15 C14 178.8(3)
C9 C10 C15 C16 2.5(4)
C10 C11 C12 C13 0.7(5)
C10 C15 C16 C17 -19.0(4)
C11 C10 C15 C14 1.5(4)
C11 C10 C15 C16 -174.8(3)
C11 C12 C13 C14 0.6(5)
C12 C13 C14 C15 -0.8(5)
C13 C14 C15 C10 -0.3(5)
C13 C14 C15 C16 176.1(3)
C14 C15 C16 C17 164.8(3)
C15 C10 C11 C12 -1.7(4)
C15 C16 C17 N3 46.4(3)
C17 N3 C9 C7 -83.1(3)
C17 N3 C9 C10 45.1(3)
C18 O2 C19 C20 179.4(5)
C18 N1 C1 C2 9.6(5)
C18 N1 C1 C6 -172.7(3)
C18 N1 C8 N2 -75.1(3)
C18 N1 C8 C7 172.1(3)
C19 O2 C18 O1 0.8(6)
C19 O2 C18 N1 180.0(4)
C21 S1 N2 N3 83.14(18)
C21 S1 N2 C8 -148.19(18)
C21 C22 C23 C24 -1.6(5)
C22 C21 C26 C25 0.2(5)
C22 C23 C24 C25 1.0(5)
C22 C23 C24 C27 -179.7(4)
C23 C24 C25 C26 0.2(5)
C24 C25 C26 C21 -0.8(5)
C26 C21 C22 C23 1.0(5)
C27 C24 C25 C26 -179.1(4)
